data_4342239
loop_
_publ_author_name
'Kosaka, Wataru'
'Morita, Takaumi'
'Yokoyama, Taiga'
'Zhang, Jun'
'Miyasaka, Hitoshi'

_publ_section_title
;
 Fully Electron-Transferred Donor/Acceptor Layered Frameworks with
 TCNQ(2-).
;
_journal_issue 4
_journal_name_full 'Inorganic chemistry'
_journal_page_first 1518
_journal_page_last 1527
_journal_paper_doi 10.1021/ic502513p
_journal_volume 54
_journal_year 2015
_chemical_formula_moiety 'C90.80 H53 Cl2.20 F24 N4 O16 Ru4'
_chemical_formula_sum 'C90.8 H53 Cl2.2 F24 N4 O16 Ru4'
_chemical_formula_weight 2394.27
_space_group_IT_number 2
_symmetry_cell_setting triclinic
_symmetry_Int_Tables_number 2
_symmetry_space_group_name_Hall '-P 1'
_symmetry_space_group_name_H-M 'P -1'
_atom_sites_solution_hydrogens geom
_atom_sites_solution_primary direct
_atom_sites_solution_secondary difmap
_cell_angle_alpha 75.169(6)
_cell_angle_beta 79.666(8)
_cell_angle_gamma 75.517(8)
_cell_formula_units_Z 1
_cell_length_a 10.0175(19)
_cell_length_b 14.828(3)
_cell_length_c 16.410(4)
_cell_measurement_reflns_used 6719
_cell_measurement_temperature 103
_cell_measurement_theta_max 27.55
_cell_measurement_theta_min 3.07
_cell_volume 2264.0(8)
_computing_cell_refinement CrystalClear
_computing_data_collection 'CrystalClear (Rigaku Inc., 2008)'
_computing_data_reduction CrystalClear
_computing_molecular_graphics 'CrystalStructure 4.0'
_computing_publication_material 'CrystalStructure 4.0 (Rigaku, 2010)'
_computing_structure_refinement 'SHELXL97 (Sheldrick, 2008)'
_computing_structure_solution 'SIR92 (Altomare, et al., 1994)'
_diffrn_ambient_temperature 103
_diffrn_detector_area_resol_mean 7.314
_diffrn_measured_fraction_theta_full 0.971
_diffrn_measured_fraction_theta_max 0.971
_diffrn_measurement_device_type 'Rigaku Saturn70'
_diffrn_measurement_method \w
_diffrn_radiation_type 'Mo K\a'
_diffrn_radiation_wavelength 0.71075
_diffrn_reflns_av_R_equivalents 0.0145
_diffrn_reflns_limit_h_max 11
_diffrn_reflns_limit_h_min -11
_diffrn_reflns_limit_k_max 17
_diffrn_reflns_limit_k_min -17
_diffrn_reflns_limit_l_max 15
_diffrn_reflns_limit_l_min -19
_diffrn_reflns_number 15071
_diffrn_reflns_theta_full 25.00
_diffrn_reflns_theta_max 25.00
_diffrn_standards_number 0
_exptl_absorpt_coefficient_mu 0.838
_exptl_absorpt_correction_T_max 0.967
_exptl_absorpt_correction_T_min 0.879
_exptl_absorpt_correction_type multi-scan
_exptl_absorpt_process_details 'REQAB (Rigaku, 1998)'
_exptl_crystal_colour deepgreen
_exptl_crystal_density_diffrn 1.756
_exptl_crystal_density_method 'not measured'
_exptl_crystal_description prism
_exptl_crystal_F_000 1183.20
_exptl_crystal_size_max 0.240
_exptl_crystal_size_mid 0.228
_exptl_crystal_size_min 0.040
_refine_diff_density_max 1.550
_refine_diff_density_min -0.430
_refine_ls_extinction_method none
_refine_ls_goodness_of_fit_ref 1.069
_refine_ls_hydrogen_treatment constr
_refine_ls_number_parameters 649
_refine_ls_number_reflns 7748
_refine_ls_number_restraints 0
_refine_ls_R_factor_gt 0.0289
_refine_ls_shift/su_max 0.002
_refine_ls_structure_factor_coef Fsqd
_refine_ls_weighting_details 'w = 1/[\s^2^(Fo^2^)+(0.0431P)^2^+2.1345P] where P=(Fo^2^+2Fc^2^)/3'
_refine_ls_weighting_scheme calc
_refine_ls_wR_factor_ref 0.0765
_reflns_number_gt 6895
_reflns_number_total 7749
_reflns_threshold_expression F^2^>2.0\s(F^2^)
_cod_data_source_file ic502513p_si_003.cif
_cod_data_source_block '_oCF3-Me-pCltol'
_cod_depositor_comments 'Adding full bibliography for 4342238--4342248.cif.'
_cod_original_formula_sum 'C90.80 H53 Cl2.20 F24 N4 O16 Ru4'
_cod_database_code 4342239

loop_
_symmetry_equiv_pos_site_id
_symmetry_equiv_pos_as_xyz
1 +X,+Y,+Z
2 -X,-Y,-Z

loop_
_atom_site_label
_atom_site_type_symbol
_atom_site_fract_x
_atom_site_fract_y
_atom_site_fract_z
_atom_site_U_iso_or_equiv
_atom_site_adp_type
_atom_site_occupancy
_atom_site_symmetry_multiplicity
_atom_site_calc_flag
_atom_site_refinement_flags
Ru(1) Ru 0.48449(2) 0.507027(14) 0.930840(12) 0.01519(7) Uani 1.0 2 d .
Ru(2) Ru 0.48991(2) 0.923304(13) 0.532472(12) 0.01405(7) Uani 1.0 2 d .
Cl(1) Cl 1.18861(11) 0.29543(6) 0.57491(6) 0.0495(3) Uani 1.0 2 d .
Cl(2) Cl 1.1717(12) 0.3753(8) 0.7107(6) 0.058(3) Uani 0.1000 2 d .
F(1) F 0.2485(2) 0.72527(13) 1.18955(10) 0.0392(5) Uani 1.0 2 d .
F(2) F 0.13661(18) 0.67152(12) 1.11848(11) 0.0342(4) Uani 1.0 2 d .
F(3) F 0.0387(2) 0.79512(14) 1.16908(12) 0.0461(5) Uani 1.0 2 d .
F(4) F 0.81231(19) 0.65894(12) 1.09024(10) 0.0333(4) Uani 1.0 2 d .
F(5) F 0.67808(17) 0.73672(11) 0.99490(11) 0.0299(4) Uani 1.0 2 d .
F(6) F 0.8474(2) 0.79206(13) 1.01082(12) 0.0376(5) Uani 1.0 2 d .
F(7) F 0.64109(19) 0.82341(12) 0.78584(11) 0.0337(4) Uani 1.0 2 d .
F(8) F 0.80666(19) 0.86545(14) 0.82290(12) 0.0412(5) Uani 1.0 2 d .
F(9) F 0.76726(17) 0.90807(12) 0.69268(10) 0.0299(4) Uani 1.0 2 d .
F(10) F 0.8970(2) 1.07977(13) 0.29966(12) 0.0452(5) Uani 1.0 2 d .
F(11) F 0.80687(19) 0.96236(15) 0.29698(11) 0.0403(5) Uani 1.0 2 d .
F(12) F 1.0053(3) 0.97698(17) 0.22684(13) 0.0546(6) Uani 1.0 2 d .
O(1) O 0.38609(19) 0.64468(12) 0.92728(11) 0.0187(4) Uani 1.0 2 d .
O(2) O 0.41629(19) 0.63055(12) 1.06237(11) 0.0189(4) Uani 1.0 2 d .
O(3) O 0.66749(19) 0.54880(12) 0.89296(11) 0.0190(4) Uani 1.0 2 d .
O(4) O 0.69635(19) 0.53630(12) 1.02794(11) 0.0186(4) Uani 1.0 2 d .
O(5) O 0.50194(19) 0.94809(12) 0.64640(11) 0.0182(4) Uani 1.0 2 d .
O(6) O 0.51908(18) 1.09845(12) 0.58377(11) 0.0168(4) Uani 1.0 2 d .
O(7) O 0.69876(18) 0.88064(12) 0.51495(11) 0.0185(4) Uani 1.0 2 d .
O(8) O 0.71857(18) 1.03028(12) 0.45052(11) 0.0184(4) Uani 1.0 2 d .
N(1) N 0.4563(3) 0.53335(15) 0.79572(13) 0.0195(5) Uani 1.0 2 d .
N(2) N 0.4658(3) 0.77569(15) 0.59107(13) 0.0195(5) Uani 1.0 2 d .
C(1) C 0.3710(3) 0.67789(18) 0.99306(16) 0.0180(6) Uani 1.0 2 d .
C(2) C 0.3013(3) 0.78022(19) 0.98586(17) 0.0199(6) Uani 1.0 2 d .
C(3) C 0.2085(3) 0.81572(19) 1.05122(17) 0.0215(6) Uani 1.0 2 d .
C(4) C 0.1591(4) 0.7517(2) 1.13188(19) 0.0297(7) Uani 1.0 2 d .
C(5) C 0.1561(3) 0.9135(2) 1.03990(18) 0.0258(6) Uani 1.0 2 d .
C(6) C 0.1935(3) 0.9756(2) 0.96524(19) 0.0268(7) Uani 1.0 2 d .
C(7) C 0.2810(3) 0.9403(2) 0.90030(19) 0.0274(7) Uani 1.0 2 d .
C(8) C 0.3338(3) 0.8436(2) 0.91034(17) 0.0230(6) Uani 1.0 2 d .
C(9) C 0.7349(3) 0.55701(18) 0.94846(16) 0.0186(6) Uani 1.0 2 d .
C(10) C 0.8666(3) 0.58999(18) 0.91722(16) 0.0196(6) Uani 1.0 2 d .
C(11) C 0.9046(3) 0.66042(19) 0.94591(17) 0.0217(6) Uani 1.0 2 d .
C(12) C 0.8108(4) 0.7108(2) 1.01009(19) 0.0278(7) Uani 1.0 2 d .
C(13) C 1.0291(3) 0.6883(2) 0.91116(18) 0.0281(7) Uani 1.0 2 d .
C(14) C 1.1157(3) 0.6465(3) 0.84878(19) 0.0298(7) Uani 1.0 2 d .
C(15) C 1.0793(3) 0.5770(3) 0.82087(19) 0.0289(7) Uani 1.0 2 d .
C(16) C 0.9546(3) 0.5493(2) 0.85474(17) 0.0244(6) Uani 1.0 2 d .
C(17) C 0.4623(3) 0.56027(17) 0.72321(16) 0.0168(6) Uani 1.0 2 d .
C(18) C 0.4684(3) 0.59790(18) 0.63585(16) 0.0186(6) Uani 1.0 2 d .
C(19) C 0.4663(3) 0.69528(18) 0.61268(15) 0.0171(6) Uani 1.0 2 d .
C(20) C 0.4847(3) 0.54450(18) 0.56911(16) 0.0178(6) Uani 1.0 2 d .
C(21) C 0.4924(4) 0.4464(2) 0.58403(17) 0.0304(7) Uani 1.0 2 d .
C(22) C 0.4826(7) 0.3837(3) 0.6723(3) 0.086(2) Uani 1.0 2 d .
C(23) C 0.5071(4) 0.40539(19) 0.51505(17) 0.0259(7) Uani 1.0 2 d .
C(24) C 0.5161(3) 1.03050(18) 0.64779(16) 0.0174(6) Uani 1.0 2 d .
C(25) C 0.5255(3) 1.04956(18) 0.73142(16) 0.0184(6) Uani 1.0 2 d .
C(26) C 0.6083(3) 0.98599(19) 0.79129(17) 0.0222(6) Uani 1.0 2 d .
C(27) C 0.7048(3) 0.8958(2) 0.77312(18) 0.0266(7) Uani 1.0 2 d .
C(28) C 0.6072(3) 1.0085(2) 0.86817(17) 0.0261(6) Uani 1.0 2 d .
C(29) C 0.5246(4) 1.0927(2) 0.88635(17) 0.0282(7) Uani 1.0 2 d .
C(30) C 0.4446(4) 1.1560(2) 0.82723(18) 0.0282(7) Uani 1.0 2 d .
C(31) C 0.4446(3) 1.13440(19) 0.74978(17) 0.0220(6) Uani 1.0 2 d .
C(32) C 0.7693(3) 0.94231(18) 0.47501(16) 0.0194(6) Uani 1.0 2 d .
C(33) C 0.9227(3) 0.90613(19) 0.45713(18) 0.0235(6) Uani 1.0 2 d .
C(34) C 0.9959(3) 0.9253(2) 0.37578(19) 0.0284(7) Uani 1.0 2 d .
C(35) C 0.9262(4) 0.9868(3) 0.3009(2) 0.0360(8) Uani 1.0 2 d .
C(36) C 1.1366(4) 0.8840(3) 0.3635(3) 0.0384(8) Uani 1.0 2 d .
C(37) C 1.2041(4) 0.8272(3) 0.4317(3) 0.0422(9) Uani 1.0 2 d .
C(38) C 1.1331(4) 0.8103(3) 0.5121(3) 0.0393(8) Uani 1.0 2 d .
C(39) C 0.9911(3) 0.8485(3) 0.5242(2) 0.0318(7) Uani 1.0 2 d .
C(40) C 0.8077(4) 0.6503(3) 0.6683(3) 0.0350(8) Uani 0.9000 2 d .
C(41) C 0.9017(4) 0.5620(3) 0.6454(2) 0.0319(8) Uani 0.9000 2 d .
C(42) C 1.0315(4) 0.5648(3) 0.5989(3) 0.0354(8) Uani 0.9000 2 d .
C(43) C 1.1205(4) 0.4837(3) 0.5766(3) 0.0365(8) Uani 0.9000 2 d .
C(44) C 1.0777(5) 0.3985(3) 0.6025(2) 0.0436(9) Uani 1.0 2 d .
C(45) C 0.9477(5) 0.3932(3) 0.6483(3) 0.0410(9) Uani 0.9000 2 d .
C(46) C 0.8543(5) 0.4753(3) 0.6701(3) 0.0403(9) Uani 0.9000 2 d .
H(5) H 0.0938 0.9382 1.0839 0.0309 Uiso 1.0 2 calc R
H(6) H 0.1588 1.0425 0.9588 0.0322 Uiso 1.0 2 calc R
H(7) H 0.3050 0.9828 0.8486 0.0328 Uiso 1.0 2 calc R
H(8) H 0.3932 0.8198 0.8650 0.0276 Uiso 1.0 2 calc R
H(13) H 1.0549 0.7362 0.9302 0.0337 Uiso 1.0 2 calc R
H(14) H 1.2006 0.6659 0.8252 0.0358 Uiso 1.0 2 calc R
H(15) H 1.1394 0.5480 0.7785 0.0347 Uiso 1.0 2 calc R
H(16) H 0.9293 0.5019 0.8348 0.0293 Uiso 1.0 2 calc R
H(22A) H 0.5603 0.3845 0.7007 0.1031 Uiso 1.0 2 calc R
H(22B) H 0.4865 0.3181 0.6686 0.1031 Uiso 1.0 2 calc R
H(22C) H 0.3947 0.4076 0.7049 0.1031 Uiso 1.0 2 calc R
H(23) H 0.5120 0.3386 0.5260 0.0311 Uiso 1.0 2 calc R
H(28) H 0.6635 0.9659 0.9088 0.0313 Uiso 1.0 2 calc R
H(29) H 0.5230 1.1069 0.9398 0.0338 Uiso 1.0 2 calc R
H(30) H 0.3897 1.2143 0.8395 0.0339 Uiso 1.0 2 calc R
H(31) H 0.3890 1.1778 0.7092 0.0264 Uiso 1.0 2 calc R
H(36) H 1.1867 0.8946 0.3082 0.0461 Uiso 1.0 2 calc R
H(37) H 1.3004 0.7996 0.4229 0.0507 Uiso 1.0 2 calc R
H(38) H 1.1805 0.7729 0.5588 0.0472 Uiso 1.0 2 calc R
H(39) H 0.9408 0.8348 0.5792 0.0381 Uiso 1.0 2 calc R
H(40A) H 0.7496 0.6326 0.7221 0.0420 Uiso 1.0 2 calc R
H(40B) H 0.7484 0.6829 0.6234 0.0420 Uiso 1.0 2 calc R
H(40C) H 0.8639 0.6931 0.6744 0.0420 Uiso 1.0 2 calc R
H(42) H 1.0607 0.6238 0.5819 0.0425 Uiso 1.0 2 calc R
H(43) H 1.2085 0.4873 0.5442 0.0438 Uiso 1.0 2 calc R
H(45) H 0.9208 0.3334 0.6653 0.0492 Uiso 1.0 2 calc R
H(46) H 0.7644 0.4723 0.6998 0.0484 Uiso 1.0 2 calc R

loop_
_atom_site_aniso_label
_atom_site_aniso_U_11
_atom_site_aniso_U_22
_atom_site_aniso_U_33
_atom_site_aniso_U_12
_atom_site_aniso_U_13
_atom_site_aniso_U_23
Ru(1) 0.02279(12) 0.01351(11) 0.00895(11) -0.00320(8) -0.00212(8) -0.00247(8)
Ru(2) 0.02073(12) 0.00963(11) 0.01155(11) -0.00357(8) -0.00102(8) -0.00229(8)
Cl(1) 0.0715(7) 0.0283(5) 0.0461(5) 0.0017(4) -0.0111(5) -0.0131(4)
Cl(2) 0.074(7) 0.056(6) 0.043(5) 0.015(5) -0.015(5) -0.030(5)
F(1) 0.0577(12) 0.0369(11) 0.0190(9) -0.0064(9) -0.0043(8) -0.0032(8)
F(2) 0.0398(10) 0.0245(9) 0.0353(10) -0.0124(8) 0.0073(8) -0.0041(8)
F(3) 0.0485(12) 0.0357(11) 0.0388(11) 0.0004(9) 0.0208(9) -0.0081(9)
F(4) 0.0482(11) 0.0319(10) 0.0215(9) -0.0083(8) -0.0032(8) -0.0099(7)
F(5) 0.0272(9) 0.0237(9) 0.0360(10) 0.0005(7) 0.0005(8) -0.0106(8)
F(6) 0.0484(11) 0.0279(10) 0.0436(11) -0.0142(9) 0.0003(9) -0.0185(8)
F(7) 0.0424(11) 0.0207(9) 0.0337(10) -0.0034(8) -0.0014(8) -0.0042(7)
F(8) 0.0382(11) 0.0452(12) 0.0342(10) 0.0095(9) -0.0177(9) -0.0070(9)
F(9) 0.0289(9) 0.0326(10) 0.0227(9) 0.0012(8) 0.0008(7) -0.0067(7)
F(10) 0.0533(13) 0.0331(11) 0.0368(11) -0.0054(9) 0.0092(9) 0.0003(9)
F(11) 0.0392(11) 0.0585(13) 0.0250(9) -0.0134(10) -0.0040(8) -0.0094(9)
F(12) 0.0566(14) 0.0650(15) 0.0308(11) -0.0050(11) 0.0163(10) -0.0134(10)
O(1) 0.0266(10) 0.0170(9) 0.0119(9) -0.0030(8) -0.0032(8) -0.0034(7)
O(2) 0.0244(10) 0.0168(9) 0.0143(9) -0.0016(8) -0.0018(8) -0.0043(7)
O(3) 0.0252(10) 0.0187(10) 0.0130(9) -0.0061(8) -0.0009(8) -0.0029(7)
O(4) 0.0253(10) 0.0161(9) 0.0136(9) -0.0039(8) -0.0040(8) -0.0013(7)
O(5) 0.0247(10) 0.0179(10) 0.0148(9) -0.0076(8) -0.0003(8) -0.0070(7)
O(6) 0.0223(10) 0.0164(9) 0.0142(9) -0.0065(8) 0.0006(7) -0.0074(7)
O(7) 0.0221(10) 0.0133(9) 0.0191(9) -0.0030(8) -0.0019(8) -0.0033(7)
O(8) 0.0233(10) 0.0138(9) 0.0180(9) -0.0046(8) -0.0004(8) -0.0042(7)
N(1) 0.0303(13) 0.0169(11) 0.0123(12) -0.0060(10) -0.0024(9) -0.0043(9)
N(2) 0.0308(13) 0.0144(12) 0.0134(11) -0.0061(10) -0.0019(9) -0.0024(9)
C(1) 0.0218(14) 0.0164(13) 0.0155(13) -0.0066(11) -0.0006(11) -0.0014(10)
C(2) 0.0223(14) 0.0176(13) 0.0211(13) -0.0034(11) -0.0050(11) -0.0060(11)
C(3) 0.0229(14) 0.0196(14) 0.0221(14) -0.0050(11) -0.0022(11) -0.0050(11)
C(4) 0.0344(17) 0.0239(15) 0.0280(16) -0.0035(13) 0.0040(13) -0.0092(13)
C(5) 0.0267(15) 0.0230(15) 0.0284(15) -0.0013(12) -0.0034(12) -0.0111(12)
C(6) 0.0283(15) 0.0174(14) 0.0351(16) -0.0017(12) -0.0093(13) -0.0059(12)
C(7) 0.0317(16) 0.0206(15) 0.0282(15) -0.0084(12) -0.0059(13) 0.0016(12)
C(8) 0.0246(15) 0.0223(14) 0.0208(14) -0.0052(12) 0.0001(11) -0.0040(11)
C(9) 0.0260(14) 0.0130(13) 0.0151(13) -0.0011(11) -0.0037(11) -0.0023(10)
C(10) 0.0241(14) 0.0180(13) 0.0154(13) -0.0031(11) -0.0061(11) -0.0004(10)
C(11) 0.0233(14) 0.0208(14) 0.0193(13) -0.0020(11) -0.0054(11) -0.0020(11)
C(12) 0.0364(17) 0.0208(15) 0.0283(16) -0.0088(13) -0.0038(13) -0.0068(12)
C(13) 0.0311(16) 0.0266(16) 0.0285(15) -0.0050(13) -0.0093(13) -0.0069(13)
C(14) 0.0234(15) 0.0344(17) 0.0307(16) -0.0053(13) -0.0059(13) -0.0046(13)
C(15) 0.0247(15) 0.0333(17) 0.0271(15) -0.0013(13) -0.0006(12) -0.0104(13)
C(16) 0.0298(16) 0.0233(15) 0.0210(14) -0.0059(12) -0.0025(12) -0.0069(12)
C(17) 0.0246(14) 0.0108(12) 0.0178(14) -0.0054(10) -0.0030(11) -0.0062(10)
C(18) 0.0320(15) 0.0118(12) 0.0123(12) -0.0059(11) -0.0042(11) -0.0010(10)
C(19) 0.0231(14) 0.0188(15) 0.0092(12) -0.0033(11) -0.0012(10) -0.0047(10)
C(20) 0.0276(14) 0.0139(13) 0.0121(12) -0.0034(11) -0.0036(11) -0.0036(10)
C(21) 0.064(3) 0.0163(14) 0.0131(13) -0.0144(14) -0.0065(14) -0.0009(11)
C(22) 0.225(7) 0.0207(18) 0.0193(18) -0.045(3) -0.013(3) -0.0012(15)
C(23) 0.0502(19) 0.0116(13) 0.0174(14) -0.0096(13) -0.0055(13) -0.0018(11)
C(24) 0.0173(13) 0.0161(13) 0.0191(13) -0.0010(10) -0.0017(10) -0.0074(11)
C(25) 0.0235(14) 0.0188(13) 0.0152(13) -0.0100(11) -0.0000(11) -0.0043(10)
C(26) 0.0269(15) 0.0225(14) 0.0176(13) -0.0086(12) -0.0024(11) -0.0022(11)
C(27) 0.0293(16) 0.0274(16) 0.0209(14) -0.0034(13) -0.0049(12) -0.0028(12)
C(28) 0.0316(16) 0.0314(16) 0.0177(14) -0.0116(13) -0.0074(12) -0.0021(12)
C(29) 0.0439(18) 0.0305(16) 0.0164(14) -0.0176(14) -0.0008(13) -0.0090(12)
C(30) 0.0413(18) 0.0227(15) 0.0237(15) -0.0091(13) 0.0008(13) -0.0115(12)
C(31) 0.0318(15) 0.0161(13) 0.0187(13) -0.0069(12) -0.0017(12) -0.0042(11)
C(32) 0.0246(14) 0.0176(14) 0.0184(13) -0.0047(11) -0.0037(11) -0.0076(11)
C(33) 0.0224(14) 0.0170(13) 0.0321(16) -0.0052(11) -0.0010(12) -0.0082(12)
C(34) 0.0246(15) 0.0264(16) 0.0361(17) -0.0086(13) 0.0021(13) -0.0114(13)
C(35) 0.0361(18) 0.0411(19) 0.0277(16) -0.0084(15) 0.0106(14) -0.0123(14)
C(36) 0.0312(18) 0.0301(17) 0.054(3) -0.0094(14) 0.0094(16) -0.0157(16)
C(37) 0.0218(16) 0.0369(19) 0.069(3) -0.0071(14) -0.0025(16) -0.0144(18)
C(38) 0.0279(17) 0.0351(18) 0.056(3) -0.0070(14) -0.0151(16) -0.0058(16)
C(39) 0.0284(16) 0.0306(17) 0.0375(17) -0.0065(13) -0.0052(14) -0.0087(14)
C(40) 0.036(2) 0.035(2) 0.0276(18) -0.0003(16) -0.0069(15) 0.0001(15)
C(41) 0.044(2) 0.0266(18) 0.0230(17) -0.0010(15) -0.0082(15) -0.0044(14)
C(42) 0.042(2) 0.0245(18) 0.040(2) -0.0080(16) -0.0080(17) -0.0040(15)
C(43) 0.039(2) 0.0302(19) 0.038(2) -0.0030(16) -0.0023(16) -0.0083(16)
C(44) 0.066(3) 0.0297(18) 0.0309(18) -0.0008(17) -0.0067(17) -0.0080(14)
C(45) 0.057(3) 0.030(2) 0.034(2) -0.0141(18) 0.0018(18) -0.0044(16)
C(46) 0.069(3) 0.0248(18) 0.0221(17) -0.0081(18) -0.0013(17) -0.0010(14)

loop_
_atom_type_symbol
_atom_type_description
_atom_type_scat_dispersion_real
_atom_type_scat_dispersion_imag
_atom_type_scat_source
C C 0.0033 0.0016
;
International Tables for Crystallography
(1992, Vol. C, Tables 4.2.6.8 and 6.1.1.4)
;
H H 0.0000 0.0000
;
International Tables for Crystallography
(1992, Vol. C, Table 6.1.1.4)
;
N N 0.0061 0.0033
;
International Tables for Crystallography
(1992, Vol. C, Tables 4.2.6.8 and 6.1.1.4)
;
O O 0.0106 0.0060
;
International Tables for Crystallography
(1992, Vol. C, Tables 4.2.6.8 and 6.1.1.4)
;
F F 0.0171 0.0103
;
International Tables for Crystallography
(1992, Vol. C, Tables 4.2.6.8 and 6.1.1.4)
;
Ru Ru -1.2594 0.8363
;
International Tables for Crystallography
(1992, Vol. C, Tables 4.2.6.8 and 6.1.1.4)
;
Cl Cl 0.1484 0.1585
;
International Tables for Crystallography
(1992, Vol. C, Tables 4.2.6.8 and 6.1.1.4)
;

loop_
_geom_angle_atom_site_label_1
_geom_angle_atom_site_label_2
_geom_angle_atom_site_label_3
_geom_angle
_geom_angle_publ_flag
_geom_angle_site_symmetry_1
_geom_angle_site_symmetry_3
Ru(1) Ru(1) O(1) 88.40(6) yes 2_667 .
Ru(1) Ru(1) O(2) 90.05(6) yes 2_667 2_667
Ru(1) Ru(1) O(3) 88.93(6) yes 2_667 .
Ru(1) Ru(1) O(4) 89.49(6) yes 2_667 2_667
Ru(1) Ru(1) N(1) 175.11(7) yes 2_667 .
O(1) Ru(1) O(2) 178.44(8) yes . 2_667
O(1) Ru(1) O(3) 89.53(8) yes . .
O(1) Ru(1) O(4) 90.97(8) yes . 2_667
O(1) Ru(1) N(1) 87.50(8) yes . .
O(2) Ru(1) O(3) 90.34(8) yes 2_667 .
O(2) Ru(1) O(4) 89.12(8) yes 2_667 2_667
O(2) Ru(1) N(1) 94.05(8) yes 2_667 .
O(3) Ru(1) O(4) 178.32(8) yes . 2_667
O(3) Ru(1) N(1) 88.38(9) yes . .
O(4) Ru(1) N(1) 93.25(9) yes 2_667 .
Ru(2) Ru(2) O(5) 90.15(5) yes 2_676 .
Ru(2) Ru(2) O(6) 88.29(5) yes 2_676 2_676
Ru(2) Ru(2) O(7) 89.46(5) yes 2_676 .
Ru(2) Ru(2) O(8) 89.05(5) yes 2_676 2_676
Ru(2) Ru(2) N(2) 177.78(7) yes 2_676 .
O(5) Ru(2) O(6) 178.29(8) yes . 2_676
O(5) Ru(2) O(7) 89.71(8) yes . .
O(5) Ru(2) O(8) 89.82(8) yes . 2_676
O(5) Ru(2) N(2) 91.81(8) yes . .
O(6) Ru(2) O(7) 89.57(8) yes 2_676 .
O(6) Ru(2) O(8) 90.87(8) yes 2_676 2_676
O(6) Ru(2) N(2) 89.76(8) yes 2_676 .
O(7) Ru(2) O(8) 178.44(8) yes . 2_676
O(7) Ru(2) N(2) 91.60(8) yes . .
O(8) Ru(2) N(2) 89.90(8) yes 2_676 .
Ru(1) O(1) C(1) 119.41(15) yes . .
Ru(1) O(2) C(1) 118.00(18) yes 2_667 .
Ru(1) O(3) C(9) 119.22(16) yes . .
Ru(1) O(4) C(9) 118.9(2) yes 2_667 .
Ru(2) O(5) C(24) 117.63(16) yes . .
Ru(2) O(6) C(24) 119.3(2) yes 2_676 .
Ru(2) O(7) C(32) 118.17(15) yes . .
Ru(2) O(8) C(32) 118.70(18) yes 2_676 .
Ru(1) N(1) C(17) 164.5(3) yes . .
Ru(2) N(2) C(19) 170.7(2) yes . .
O(1) C(1) O(2) 124.1(3) yes . .
O(1) C(1) C(2) 116.9(3) yes . .
O(2) C(1) C(2) 118.9(3) yes . .
C(1) C(2) C(3) 123.8(3) yes . .
C(1) C(2) C(8) 117.1(3) yes . .
C(3) C(2) C(8) 119.1(3) yes . .
C(2) C(3) C(4) 122.6(3) yes . .
C(2) C(3) C(5) 119.1(3) yes . .
C(4) C(3) C(5) 118.3(3) yes . .
F(1) C(4) F(2) 107.1(3) yes . .
F(1) C(4) F(3) 106.4(3) yes . .
F(1) C(4) C(3) 112.9(3) yes . .
F(2) C(4) F(3) 106.3(3) yes . .
F(2) C(4) C(3) 112.4(3) yes . .
F(3) C(4) C(3) 111.3(3) yes . .
C(3) C(5) C(6) 120.8(3) yes . .
C(5) C(6) C(7) 120.0(3) yes . .
C(6) C(7) C(8) 120.0(3) yes . .
C(2) C(8) C(7) 121.0(3) yes . .
O(3) C(9) O(4) 123.4(3) yes . .
O(3) C(9) C(10) 117.1(3) yes . .
O(4) C(9) C(10) 119.5(3) yes . .
C(9) C(10) C(11) 123.9(3) yes . .
C(9) C(10) C(16) 116.9(3) yes . .
C(11) C(10) C(16) 119.1(3) yes . .
C(10) C(11) C(12) 121.8(3) yes . .
C(10) C(11) C(13) 119.7(3) yes . .
C(12) C(11) C(13) 118.5(3) yes . .
F(4) C(12) F(5) 106.9(3) yes . .
F(4) C(12) F(6) 105.4(3) yes . .
F(4) C(12) C(11) 113.6(3) yes . .
F(5) C(12) F(6) 105.7(2) yes . .
F(5) C(12) C(11) 112.9(3) yes . .
F(6) C(12) C(11) 111.8(3) yes . .
C(11) C(13) C(14) 120.2(4) yes . .
C(13) C(14) C(15) 120.3(3) yes . .
C(14) C(15) C(16) 119.8(3) yes . .
C(10) C(16) C(15) 120.8(4) yes . .
N(1) C(17) C(18) 176.9(3) yes . .
C(17) C(18) C(19) 113.9(3) yes . .
C(17) C(18) C(20) 126.7(3) yes . .
C(19) C(18) C(20) 119.3(3) yes . .
N(2) C(19) C(18) 178.0(3) yes . .
C(18) C(20) C(21) 124.7(3) yes . .
C(18) C(20) C(23) 118.2(3) yes . 2_666
C(21) C(20) C(23) 117.1(3) yes . 2_666
C(20) C(21) C(22) 122.6(3) yes . .
C(20) C(21) C(23) 118.7(3) yes . .
C(22) C(21) C(23) 118.7(3) yes . .
C(20) C(23) C(21) 124.3(3) yes 2_666 .
O(5) C(24) O(6) 124.6(3) yes . .
O(5) C(24) C(25) 118.1(2) yes . .
O(6) C(24) C(25) 117.3(3) yes . .
C(24) C(25) C(26) 123.5(3) yes . .
C(24) C(25) C(31) 116.8(3) yes . .
C(26) C(25) C(31) 119.7(3) yes . .
C(25) C(26) C(27) 122.2(3) yes . .
C(25) C(26) C(28) 119.4(3) yes . .
C(27) C(26) C(28) 118.3(3) yes . .
F(7) C(27) F(8) 106.4(3) yes . .
F(7) C(27) F(9) 106.9(3) yes . .
F(7) C(27) C(26) 113.2(3) yes . .
F(8) C(27) F(9) 106.3(3) yes . .
F(8) C(27) C(26) 111.4(3) yes . .
F(9) C(27) C(26) 112.2(3) yes . .
C(26) C(28) C(29) 120.5(3) yes . .
C(28) C(29) C(30) 120.3(3) yes . .
C(29) C(30) C(31) 119.9(3) yes . .
C(25) C(31) C(30) 120.2(3) yes . .
O(7) C(32) O(8) 124.4(3) yes . .
O(7) C(32) C(33) 116.5(2) yes . .
O(8) C(32) C(33) 119.1(3) yes . .
C(32) C(33) C(34) 122.7(3) yes . .
C(32) C(33) C(39) 117.3(3) yes . .
C(34) C(33) C(39) 120.0(3) yes . .
C(33) C(34) C(35) 122.0(3) yes . .
C(33) C(34) C(36) 119.1(3) yes . .
C(35) C(34) C(36) 118.9(3) yes . .
F(10) C(35) F(11) 107.7(3) yes . .
F(10) C(35) F(12) 105.9(3) yes . .
F(10) C(35) C(34) 113.8(4) yes . .
F(11) C(35) F(12) 105.3(3) yes . .
F(11) C(35) C(34) 111.6(3) yes . .
F(12) C(35) C(34) 112.0(3) yes . .
C(34) C(36) C(37) 120.1(3) yes . .
C(36) C(37) C(38) 120.8(3) yes . .
C(37) C(38) C(39) 119.3(4) yes . .
C(33) C(39) C(38) 120.6(3) yes . .
C(40) C(41) C(42) 121.1(4) yes . .
C(40) C(41) C(46) 118.8(4) yes . .
C(42) C(41) C(46) 120.1(4) yes . .
C(41) C(42) C(43) 122.1(4) yes . .
C(42) C(43) C(44) 118.4(4) yes . .
Cl(1) C(44) Cl(2) 91.0(4) yes . .
Cl(1) C(44) C(43) 119.0(3) yes . .
Cl(1) C(44) C(45) 119.9(3) yes . .
Cl(2) C(44) C(43) 87.0(5) yes . .
Cl(2) C(44) C(45) 93.2(4) yes . .
C(43) C(44) C(45) 121.1(4) yes . .
C(44) C(45) C(46) 121.4(4) yes . .
C(41) C(46) C(45) 116.8(4) yes . .
C(3) C(5) H(5) 119.614 no . .
C(6) C(5) H(5) 119.621 no . .
C(5) C(6) H(6) 119.998 no . .
C(7) C(6) H(6) 119.994 no . .
C(6) C(7) H(7) 119.997 no . .
C(8) C(7) H(7) 119.999 no . .
C(2) C(8) H(8) 119.507 no . .
C(7) C(8) H(8) 119.515 no . .
C(11) C(13) H(13) 119.891 no . .
C(14) C(13) H(13) 119.903 no . .
C(13) C(14) H(14) 119.840 no . .
C(15) C(14) H(14) 119.845 no . .
C(14) C(15) H(15) 120.096 no . .
C(16) C(15) H(15) 120.081 no . .
C(10) C(16) H(16) 119.578 no . .
C(15) C(16) H(16) 119.577 no . .
C(21) C(22) H(22A) 109.472 no . .
C(21) C(22) H(22B) 109.465 no . .
C(21) C(22) H(22C) 109.474 no . .
H(22A) C(22) H(22B) 109.470 no . .
H(22A) C(22) H(22C) 109.471 no . .
H(22B) C(22) H(22C) 109.475 no . .
C(20) C(23) H(23) 117.867 no 2_666 .
C(21) C(23) H(23) 117.850 no . .
C(26) C(28) H(28) 119.772 no . .
C(29) C(28) H(28) 119.761 no . .
C(28) C(29) H(29) 119.853 no . .
C(30) C(29) H(29) 119.845 no . .
C(29) C(30) H(30) 120.051 no . .
C(31) C(30) H(30) 120.042 no . .
C(25) C(31) H(31) 119.884 no . .
C(30) C(31) H(31) 119.888 no . .
C(34) C(36) H(36) 119.938 no . .
C(37) C(36) H(36) 119.927 no . .
C(36) C(37) H(37) 119.613 no . .
C(38) C(37) H(37) 119.599 no . .
C(37) C(38) H(38) 120.346 no . .
C(39) C(38) H(38) 120.353 no . .
C(33) C(39) H(39) 119.692 no . .
C(38) C(39) H(39) 119.692 no . .
C(41) C(40) H(40A) 109.468 no . .
C(41) C(40) H(40B) 109.467 no . .
C(41) C(40) H(40C) 109.474 no . .
H(40A) C(40) H(40B) 109.468 no . .
H(40A) C(40) H(40C) 109.474 no . .
H(40B) C(40) H(40C) 109.477 no . .
C(41) C(42) H(42) 118.953 no . .
C(43) C(42) H(42) 118.951 no . .
C(42) C(43) H(43) 120.807 no . .
C(44) C(43) H(43) 120.804 no . .
C(44) C(45) H(45) 119.285 no . .
C(46) C(45) H(45) 119.280 no . .
C(41) C(46) H(46) 121.603 no . .
C(45) C(46) H(46) 121.594 no . .

loop_
_geom_bond_atom_site_label_1
_geom_bond_atom_site_label_2
_geom_bond_distance
_geom_bond_publ_flag
_geom_bond_site_symmetry_2
Ru(1) Ru(1) 2.2958(6) yes 2_667
Ru(1) O(1) 2.0234(17) yes .
Ru(1) O(2) 2.0177(17) yes 2_667
Ru(1) O(3) 2.023(2) yes .
Ru(1) O(4) 2.018(2) yes 2_667
Ru(1) N(1) 2.208(3) yes .
Ru(2) Ru(2) 2.2938(5) yes 2_676
Ru(2) O(5) 2.025(2) yes .
Ru(2) O(6) 2.035(2) yes 2_676
Ru(2) O(7) 2.0187(18) yes .
Ru(2) O(8) 2.0208(18) yes 2_676
Ru(2) N(2) 2.208(3) yes .
Cl(1) C(44) 1.761(4) yes .
Cl(2) C(44) 2.069(12) yes .
F(1) C(4) 1.338(4) yes .
F(2) C(4) 1.341(4) yes .
F(3) C(4) 1.338(4) yes .
F(4) C(12) 1.344(4) yes .
F(5) C(12) 1.339(4) yes .
F(6) C(12) 1.347(4) yes .
F(7) C(27) 1.335(4) yes .
F(8) C(27) 1.339(4) yes .
F(9) C(27) 1.344(4) yes .
F(10) C(35) 1.332(4) yes .
F(11) C(35) 1.349(5) yes .
F(12) C(35) 1.346(4) yes .
O(1) C(1) 1.268(4) yes .
O(2) C(1) 1.268(3) yes .
O(3) C(9) 1.272(4) yes .
O(4) C(9) 1.272(3) yes .
O(5) C(24) 1.271(4) yes .
O(6) C(24) 1.258(3) yes .
O(7) C(32) 1.271(4) yes .
O(8) C(32) 1.263(3) yes .
N(1) C(17) 1.150(4) yes .
N(2) C(19) 1.153(4) yes .
C(1) C(2) 1.487(4) yes .
C(2) C(3) 1.406(4) yes .
C(2) C(8) 1.392(4) yes .
C(3) C(4) 1.502(4) yes .
C(3) C(5) 1.389(4) yes .
C(5) C(6) 1.385(4) yes .
C(6) C(7) 1.378(5) yes .
C(7) C(8) 1.376(4) yes .
C(9) C(10) 1.482(4) yes .
C(10) C(11) 1.404(5) yes .
C(10) C(16) 1.385(4) yes .
C(11) C(12) 1.499(4) yes .
C(11) C(13) 1.390(5) yes .
C(13) C(14) 1.387(5) yes .
C(14) C(15) 1.376(6) yes .
C(15) C(16) 1.389(5) yes .
C(17) C(18) 1.395(4) yes .
C(18) C(19) 1.392(4) yes .
C(18) C(20) 1.472(5) yes .
C(20) C(21) 1.396(4) yes .
C(20) C(23) 1.389(4) yes 2_666
C(21) C(22) 1.509(4) yes .
C(21) C(23) 1.386(5) yes .
C(24) C(25) 1.494(5) yes .
C(25) C(26) 1.403(4) yes .
C(25) C(31) 1.388(4) yes .
C(26) C(27) 1.506(4) yes .
C(26) C(28) 1.383(5) yes .
C(28) C(29) 1.385(4) yes .
C(29) C(30) 1.378(4) yes .
C(30) C(31) 1.388(5) yes .
C(32) C(33) 1.498(4) yes .
C(33) C(34) 1.400(4) yes .
C(33) C(39) 1.381(4) yes .
C(34) C(35) 1.498(5) yes .
C(34) C(36) 1.391(4) yes .
C(36) C(37) 1.387(5) yes .
C(37) C(38) 1.375(5) yes .
C(38) C(39) 1.392(5) yes .
C(40) C(41) 1.500(5) yes .
C(41) C(42) 1.389(5) yes .
C(41) C(46) 1.418(6) yes .
C(42) C(43) 1.396(5) yes .
C(43) C(44) 1.375(6) yes .
C(44) C(45) 1.392(6) yes .
C(45) C(46) 1.421(6) yes .
C(5) H(5) 0.950 no .
C(6) H(6) 0.950 no .
C(7) H(7) 0.950 no .
C(8) H(8) 0.950 no .
C(13) H(13) 0.950 no .
C(14) H(14) 0.950 no .
C(15) H(15) 0.950 no .
C(16) H(16) 0.950 no .
C(22) H(22A) 0.980 no .
C(22) H(22B) 0.980 no .
C(22) H(22C) 0.980 no .
C(23) H(23) 0.950 no .
C(28) H(28) 0.950 no .
C(29) H(29) 0.950 no .
C(30) H(30) 0.950 no .
C(31) H(31) 0.950 no .
C(36) H(36) 0.950 no .
C(37) H(37) 0.950 no .
C(38) H(38) 0.950 no .
C(39) H(39) 0.950 no .
C(40) H(40A) 0.980 no .
C(40) H(40B) 0.980 no .
C(40) H(40C) 0.980 no .
C(42) H(42) 0.950 no .
C(43) H(43) 0.950 no .
C(45) H(45) 0.950 no .
C(46) H(46) 0.950 no .

loop_
_geom_contact_atom_site_label_1
_geom_contact_atom_site_label_2
_geom_contact_distance
_geom_contact_publ_flag
_geom_contact_site_symmetry_2
Cl(2) C(41) 3.450(11) no .
Cl(2) C(42) 3.089(10) no .
Cl(2) C(46) 3.264(12) no .
F(1) O(2) 2.866(3) no .
F(1) C(1) 3.421(4) no .
F(1) C(2) 3.210(4) no .
F(1) C(5) 3.270(3) no .
F(2) O(2) 2.752(3) no .
F(2) O(3) 3.396(3) no 2_667
F(2) C(1) 2.835(3) no .
F(2) C(2) 2.881(3) no .
F(2) C(5) 3.531(4) no .
F(2) C(16) 3.517(4) no 2_667
F(3) C(5) 2.682(4) no .
F(4) O(4) 2.852(3) no .
F(4) C(9) 3.367(4) no .
F(4) C(10) 3.171(4) no .
F(4) C(13) 3.327(4) no .
F(5) F(7) 3.394(3) no .
F(5) F(8) 3.231(3) no .
F(5) O(2) 3.273(3) no .
F(5) O(4) 2.846(3) no .
F(5) C(1) 3.407(4) no .
F(5) C(9) 2.851(4) no .
F(5) C(10) 2.903(3) no .
F(5) C(13) 3.504(4) no .
F(6) F(8) 3.061(3) no .
F(6) C(13) 2.678(4) no .
F(7) O(5) 2.879(3) no .
F(7) C(8) 3.367(4) no .
F(7) C(24) 3.415(3) no .
F(7) C(25) 3.206(3) no .
F(7) C(28) 3.277(4) no .
F(8) C(11) 3.218(3) no .
F(8) C(12) 3.330(4) no .
F(8) C(13) 3.201(4) no .
F(8) C(28) 2.683(4) no .
F(9) O(5) 2.774(3) no .
F(9) O(6) 3.584(3) no .
F(9) O(7) 3.257(3) no .
F(9) C(24) 2.805(3) no .
F(9) C(25) 2.874(3) no .
F(9) C(28) 3.525(4) no .
F(9) C(32) 3.474(4) no .
F(9) C(39) 3.389(4) no .
F(10) O(8) 2.829(3) no .
F(10) C(32) 3.325(3) no .
F(10) C(33) 3.142(3) no .
F(10) C(36) 3.339(4) no .
F(11) O(5) 3.121(3) no 2_676
F(11) O(7) 3.533(3) no .
F(11) O(8) 2.863(3) no .
F(11) C(7) 3.367(4) no 2_676
F(11) C(24) 3.182(4) no 2_676
F(11) C(25) 3.497(4) no 2_676
F(11) C(31) 3.472(5) no 2_676
F(11) C(32) 2.825(4) no .
F(11) C(33) 2.905(4) no .
F(11) C(36) 3.490(4) no .
F(12) C(36) 2.688(5) no .
O(1) O(4) 3.599(3) no .
O(1) C(3) 3.580(4) no .
O(1) C(8) 2.813(4) no .
O(1) C(9) 3.457(4) no .
O(1) C(9) 3.518(4) no 2_667
O(2) C(3) 2.987(3) no .
O(2) C(4) 2.974(4) no .
O(2) C(8) 3.505(3) no .
O(2) C(9) 3.469(3) no .
O(2) C(9) 3.538(4) no 2_667
O(3) C(1) 3.492(3) no .
O(3) C(1) 3.481(3) no 2_667
O(3) C(11) 3.547(4) no .
O(3) C(16) 2.833(4) no .
O(4) C(1) 3.462(3) no .
O(4) C(1) 3.518(4) no 2_667
O(4) C(11) 3.032(4) no .
O(4) C(12) 3.012(4) no .
O(4) C(16) 3.484(4) no .
O(5) C(26) 2.999(4) no .
O(5) C(27) 2.993(4) no .
O(5) C(31) 3.478(4) no .
O(5) C(32) 3.521(3) no .
O(5) C(32) 3.474(4) no 2_676
O(6) O(8) 3.596(3) no 2_676
O(6) C(26) 3.552(4) no .
O(6) C(31) 2.842(4) no .
O(6) C(32) 3.526(3) no .
O(6) C(32) 3.437(4) no 2_676
O(7) C(24) 3.472(4) no .
O(7) C(24) 3.513(4) no 2_676
O(7) C(34) 3.505(4) no .
O(7) C(39) 2.873(4) no .
O(8) C(24) 3.499(3) no .
O(8) C(24) 3.479(4) no 2_676
O(8) C(34) 3.039(4) no .
O(8) C(35) 3.014(4) no .
O(8) C(39) 3.467(4) no .
N(1) C(19) 3.334(3) no .
N(1) C(22) 3.304(5) no .
N(2) C(17) 3.375(3) no .
N(2) C(20) 3.493(4) no .
N(2) C(23) 3.489(4) no 2_666
C(1) C(4) 3.045(4) no .
C(2) C(6) 2.782(4) no .
C(3) C(7) 2.785(4) no .
C(5) C(8) 2.759(4) no .
C(7) C(26) 3.577(5) no .
C(7) C(28) 3.569(5) no .
C(9) C(12) 3.021(5) no .
C(10) C(14) 2.783(5) no .
C(11) C(15) 2.781(4) no .
C(13) C(16) 2.767(5) no .
C(17) C(21) 3.103(5) no .
C(17) C(22) 2.896(6) no .
C(18) C(22) 3.049(5) no .
C(19) C(23) 2.810(5) no 2_666
C(20) C(20) 2.839(5) no 2_666
C(21) C(21) 2.807(4) no 2_666
C(23) C(23) 2.693(4) no 2_666
C(24) C(27) 3.033(4) no .
C(25) C(29) 2.774(5) no .
C(26) C(30) 2.782(4) no .
C(28) C(31) 2.769(4) no .
C(32) C(35) 3.003(4) no .
C(33) C(37) 2.769(4) no .
C(34) C(38) 2.789(5) no .
C(36) C(39) 2.767(5) no .
C(41) C(44) 2.787(5) no .
C(42) C(45) 2.757(6) no .
C(43) C(46) 2.843(6) no .
Cl(1) O(7) 3.188(3) no 2_766
Cl(2) F(4) 3.203(11) no 2_767
Cl(2) C(22) 3.092(14) no 1_655
F(1) C(45) 3.390(5) no 2_667
F(1) C(46) 3.520(4) no 2_667
F(2) F(4) 3.419(3) no 1_455
F(2) F(6) 3.513(3) no 1_455
F(2) C(46) 3.597(4) no 2_667
F(3) F(6) 3.509(4) no 1_455
F(3) F(12) 3.004(4) no 1_456
F(3) C(45) 3.532(4) no 2_667
F(4) Cl(2) 3.203(11) no 2_767
F(4) F(2) 3.419(3) no 1_655
F(4) C(15) 3.406(4) no 2_767
F(4) C(16) 3.395(3) no 2_767
F(5) C(29) 3.585(4) no 2_677
F(5) C(30) 3.560(4) no 2_677
F(6) F(2) 3.513(3) no 1_655
F(6) F(3) 3.509(4) no 1_655
F(6) C(6) 3.482(4) no 2_677
F(7) C(40) 3.511(5) no .
F(8) F(10) 3.427(3) no 2_776
F(8) F(12) 3.217(4) no 2_776
F(9) F(10) 3.439(3) no 2_776
F(9) C(36) 3.316(4) no 2_776
F(10) F(8) 3.427(3) no 2_776
F(10) F(9) 3.439(3) no 2_776
F(12) F(3) 3.004(4) no 1_654
F(12) F(8) 3.217(4) no 2_776
F(12) C(5) 3.418(4) no 1_654
O(1) C(13) 3.518(4) no 1_455
O(1) C(14) 3.193(4) no 1_455
O(4) C(14) 3.315(4) no 2_767
O(4) C(15) 3.465(4) no 2_767
O(6) C(37) 3.179(5) no 2_776
O(7) Cl(1) 3.188(3) no 2_766
O(8) C(37) 3.500(5) no 2_776
O(8) C(38) 3.317(5) no 2_776
N(1) C(14) 3.469(4) no 1_455
C(5) F(12) 3.418(4) no 1_456
C(5) C(6) 3.482(4) no 2_577
C(5) C(28) 3.575(5) no 2_677
C(5) C(29) 3.590(5) no 2_677
C(6) F(6) 3.482(4) no 2_677
C(6) C(5) 3.482(4) no 2_577
C(13) O(1) 3.518(4) no 1_655
C(14) O(1) 3.193(4) no 1_655
C(14) O(4) 3.315(4) no 2_767
C(14) N(1) 3.469(4) no 1_655
C(15) F(4) 3.406(4) no 2_767
C(15) O(4) 3.465(4) no 2_767
C(16) F(4) 3.395(3) no 2_767
C(16) C(40) 3.454(5) no .
C(16) C(41) 3.521(5) no .
C(19) C(40) 3.556(5) no .
C(22) Cl(2) 3.092(14) no 1_455
C(28) C(5) 3.575(5) no 2_677
C(29) F(5) 3.585(4) no 2_677
C(29) C(5) 3.590(5) no 2_677
C(30) F(5) 3.560(4) no 2_677
C(36) F(9) 3.316(4) no 2_776
C(37) O(6) 3.179(5) no 2_776
C(37) O(8) 3.500(5) no 2_776
C(38) O(8) 3.317(5) no 2_776
C(40) F(7) 3.511(5) no .
C(40) C(16) 3.454(5) no .
C(40) C(19) 3.556(5) no .
C(41) C(16) 3.521(5) no .
C(42) C(44) 3.535(6) no 2_766
C(44) C(42) 3.535(6) no 2_766
C(45) F(1) 3.390(5) no 2_667
C(45) F(3) 3.532(4) no 2_667
C(46) F(1) 3.520(4) no 2_667
C(46) F(2) 3.597(4) no 2_667
Cl(1) H(43) 2.8104 no .
Cl(1) H(45) 2.8217 no .
Cl(2) H(43) 2.8237 no .
Cl(2) H(45) 2.9910 no .
F(1) H(5) 3.3300 no .
F(1) H(22A) 2.7824 no 2_667
F(2) H(16) 2.7009 no 2_667
F(3) H(5) 2.3558 no .
F(4) H(13) 3.4167 no .
F(5) H(28) 3.3069 no .
F(6) H(13) 2.3387 no .
F(6) H(28) 3.0601 no .
F(7) H(8) 2.5945 no .
F(7) H(28) 3.3422 no .
F(8) H(13) 3.2274 no .
F(8) H(28) 2.3550 no .
F(9) H(39) 2.5692 no .
F(10) H(36) 3.4558 no .
F(11) H(7) 2.6709 no 2_676
F(11) H(31) 3.2251 no 2_676
F(12) H(7) 3.4093 no 2_676
F(12) H(36) 2.3458 no .
O(1) H(8) 2.5489 no .
O(3) H(16) 2.6084 no .
O(6) H(31) 2.6136 no .
O(7) H(39) 2.6786 no .
N(1) H(22A) 2.9013 no .
N(1) H(22C) 2.8993 no .
N(2) H(23) 2.8182 no 2_666
C(1) H(8) 2.5868 no .
C(2) H(5) 3.2690 no .
C(2) H(7) 3.2643 no .
C(3) H(6) 3.2673 no .
C(3) H(8) 3.2702 no .
C(4) H(5) 2.6188 no .
C(5) H(7) 3.2510 no .
C(6) H(8) 3.2399 no .
C(7) H(5) 3.2476 no .
C(8) H(6) 3.2425 no .
C(9) H(16) 2.5733 no .
C(10) H(13) 3.2748 no .
C(10) H(15) 3.2672 no .
C(11) H(14) 3.2638 no .
C(11) H(16) 3.2636 no .
C(12) H(13) 2.6256 no .
C(13) H(15) 3.2544 no .
C(14) H(16) 3.2466 no .
C(15) H(13) 3.2517 no .
C(16) H(14) 3.2504 no .
C(17) H(22A) 2.6410 no .
C(17) H(22C) 2.6189 no .
C(18) H(22A) 3.0266 no .
C(18) H(22C) 2.9823 no .
C(18) H(23) 2.5705 no 2_666
C(19) H(23) 2.4158 no 2_666
C(20) H(22A) 2.8154 no .
C(20) H(22B) 3.3329 no .
C(20) H(22C) 2.7887 no .
C(20) H(23) 3.2420 no .
C(21) H(23) 3.2300 no 2_666
C(22) H(23) 2.6002 no .
C(23) H(22A) 3.1103 no .
C(23) H(22B) 2.5185 no .
C(23) H(22C) 3.1227 no .
C(24) H(7) 3.5898 no .
C(24) H(31) 2.5853 no .
C(25) H(7) 2.8557 no .
C(25) H(28) 3.2650 no .
C(25) H(30) 3.2638 no .
C(26) H(7) 3.0240 no .
C(26) H(8) 3.5178 no .
C(26) H(29) 3.2574 no .
C(26) H(31) 3.2720 no .
C(27) H(8) 3.5335 no .
C(27) H(28) 2.6176 no .
C(28) H(7) 3.2257 no .
C(28) H(30) 3.2539 no .
C(29) H(7) 3.2687 no .
C(29) H(31) 3.2511 no .
C(30) H(7) 3.1371 no .
C(30) H(28) 3.2513 no .
C(31) H(7) 2.9216 no .
C(31) H(29) 3.2522 no .
C(32) H(39) 2.5886 no .
C(33) H(36) 3.2659 no .
C(33) H(38) 3.2655 no .
C(34) H(37) 3.2622 no .
C(34) H(39) 3.2650 no .
C(35) H(7) 3.5401 no 2_676
C(35) H(36) 2.6337 no .
C(36) H(38) 3.2597 no .
C(37) H(39) 3.2439 no .
C(38) H(36) 3.2554 no .
C(39) H(37) 3.2460 no .
C(40) H(42) 2.6619 no .
C(40) H(46) 2.6863 no .
C(41) H(43) 3.2913 no .
C(41) H(45) 3.2803 no .
C(42) H(40A) 3.2624 no .
C(42) H(40B) 2.9560 no .
C(42) H(40C) 2.6147 no .
C(42) H(46) 3.2966 no .
C(43) H(45) 3.2576 no .
C(44) H(42) 3.2344 no .
C(44) H(46) 3.3133 no .
C(45) H(43) 3.2692 no .
C(46) H(40A) 2.5961 no .
C(46) H(40B) 2.9384 no .
C(46) H(40C) 3.2737 no .
C(46) H(42) 3.2849 no .
H(5) H(6) 2.3298 no .
H(6) H(7) 2.3279 no .
H(7) H(8) 2.3191 no .
H(7) H(31) 3.3836 no .
H(13) H(14) 2.3331 no .
H(14) H(15) 2.3253 no .
H(15) H(16) 2.3337 no .
H(22A) H(23) 3.2510 no .
H(22B) H(23) 2.2560 no .
H(22C) H(23) 3.2774 no .
H(28) H(29) 2.3293 no .
H(29) H(30) 2.3269 no .
H(30) H(31) 2.3370 no .
H(36) H(37) 2.3306 no .
H(37) H(38) 2.3245 no .
H(38) H(39) 2.3426 no .
H(40A) H(42) 3.5217 no .
H(40A) H(46) 2.4602 no .
H(40B) H(42) 3.0313 no .
H(40B) H(46) 3.0271 no .
H(40C) H(42) 2.4418 no .
H(40C) H(46) 3.5596 no .
H(42) H(43) 2.3420 no .
H(45) H(46) 2.3832 no .
Cl(1) H(23) 3.3751 no 1_655
Cl(1) H(31) 3.1299 no 1_645
Cl(1) H(40B) 3.1506 no 2_766
Cl(2) H(15) 2.9697 no .
Cl(2) H(16) 3.3873 no .
Cl(2) H(22B) 3.0532 no 1_655
Cl(2) H(22C) 2.3797 no 1_655
Cl(2) H(30) 3.3762 no 1_645
Cl(2) H(31) 3.1845 no 1_645
F(1) H(36) 3.4312 no 1_456
F(1) H(45) 2.7445 no 2_667
F(1) H(46) 3.0460 no 2_667
F(2) H(13) 3.1832 no 1_455
F(2) H(45) 3.4752 no 2_667
F(2) H(46) 3.3425 no 2_667
F(3) H(6) 3.2615 no 2_577
F(3) H(45) 2.9221 no 2_667
F(4) H(15) 3.2458 no 2_767
F(4) H(16) 3.2330 no 2_767
F(4) H(30) 2.7068 no 2_677
F(5) H(29) 2.9567 no 2_677
F(5) H(30) 2.9116 no 2_677
F(6) H(6) 2.6099 no 2_677
F(6) H(30) 3.0956 no 2_677
F(7) H(40A) 3.1387 no .
F(7) H(40C) 3.2004 no .
F(9) H(36) 3.0696 no 2_776
F(9) H(40C) 3.1666 no .
F(10) H(38) 3.4453 no 2_776
F(10) H(39) 3.4170 no 2_776
F(12) H(5) 2.5121 no 1_654
O(1) H(13) 3.2523 no 1_455
O(1) H(14) 2.6294 no 1_455
O(3) H(40A) 2.8253 no .
O(3) H(46) 3.5301 no .
O(4) H(14) 3.3923 no 2_767
O(6) H(23) 3.4287 no 1_565
O(6) H(37) 2.6030 no 2_776
O(7) H(40B) 2.9886 no .
O(7) H(40C) 3.5841 no .
O(8) H(38) 3.2798 no 2_776
N(1) H(14) 2.8606 no 1_455
N(1) H(15) 3.1863 no 1_455
N(1) H(40A) 3.4976 no .
N(1) H(46) 3.2262 no .
N(2) H(37) 3.3667 no 1_455
N(2) H(38) 3.0111 no 1_455
N(2) H(40B) 2.8992 no .
C(1) H(13) 3.3451 no 1_455
C(1) H(14) 3.5535 no 1_455
C(2) H(13) 3.0455 no 1_455
C(2) H(29) 3.2668 no 2_677
C(3) H(13) 3.3026 no 1_455
C(3) H(29) 3.2154 no 2_677
C(4) H(45) 3.2720 no 2_667
C(5) H(5) 3.4658 no 2_577
C(5) H(6) 3.0545 no 2_577
C(5) H(28) 3.1784 no 2_677
C(5) H(29) 3.2218 no 2_677
C(6) H(5) 3.0055 no 2_577
C(6) H(6) 3.5785 no 2_577
C(6) H(28) 3.1110 no 2_677
C(6) H(29) 3.2957 no 2_677
C(7) H(29) 3.3833 no 2_677
C(8) H(13) 3.4762 no 1_455
C(8) H(29) 3.3700 no 2_677
C(9) H(40A) 3.5822 no .
C(10) H(40A) 3.4596 no .
C(12) H(30) 3.1415 no 2_677
C(15) H(40C) 3.3586 no .
C(16) H(40A) 3.0727 no .
C(16) H(40C) 3.3002 no .
C(17) H(14) 3.1368 no 1_455
C(17) H(15) 3.2367 no 1_455
C(17) H(40A) 3.3089 no .
C(17) H(46) 2.9786 no .
C(18) H(38) 3.5401 no 1_455
C(18) H(40A) 3.5679 no .
C(18) H(40B) 3.3061 no .
C(18) H(46) 3.2733 no .
C(19) H(38) 3.0069 no 1_455
C(19) H(40A) 3.4344 no .
C(19) H(40B) 2.8204 no .
C(20) H(43) 3.2096 no 1_455
C(20) H(43) 3.2866 no 2_766
C(21) H(43) 2.9125 no 1_455
C(21) H(43) 3.5398 no 2_766
C(22) H(30) 3.3804 no 1_545
C(22) H(31) 3.2929 no 1_545
C(22) H(37) 3.5430 no 2_766
C(22) H(43) 3.5529 no 1_455
C(22) H(46) 3.5375 no .
C(23) H(37) 3.1914 no 2_766
C(23) H(43) 2.9362 no 1_455
C(23) H(43) 3.4752 no 2_766
C(24) H(37) 3.3351 no 2_776
C(25) H(36) 3.1086 no 2_776
C(25) H(37) 3.4525 no 2_776
C(26) H(36) 3.0251 no 2_776
C(27) H(36) 3.4158 no 2_776
C(28) H(5) 3.5445 no 2_677
C(28) H(29) 3.3827 no 2_677
C(28) H(36) 3.4515 no 2_776
C(29) H(28) 3.5575 no 2_677
C(30) H(22B) 3.1050 no 1_565
C(31) H(22B) 2.8081 no 1_565
C(31) H(36) 3.5893 no 2_776
C(31) H(37) 3.5697 no 2_776
C(36) H(45) 3.5706 no 2_766
C(37) H(23) 3.3094 no 2_766
C(38) H(42) 2.9264 no .
C(39) H(40C) 3.2319 no .
C(39) H(42) 3.1530 no .
C(40) H(16) 3.2502 no .
C(40) H(39) 3.2370 no .
C(41) H(15) 3.4459 no .
C(41) H(16) 3.0499 no .
C(42) H(15) 3.2477 no .
C(43) H(22C) 3.5442 no 1_655
C(46) H(16) 3.0740 no .
C(46) H(22A) 3.4417 no .
C(46) H(43) 3.5627 no 2_766
H(5) F(12) 2.5121 no 1_456
H(5) C(5) 3.4658 no 2_577
H(5) C(6) 3.0055 no 2_577
H(5) C(28) 3.5445 no 2_677
H(5) H(5) 3.4674 no 2_577
H(5) H(6) 2.6735 no 2_577
H(5) H(28) 3.1416 no 2_677
H(6) F(3) 3.2615 no 2_577
H(6) F(6) 2.6099 no 2_677
H(6) C(5) 3.0545 no 2_577
H(6) C(6) 3.5785 no 2_577
H(6) H(5) 2.6735 no 2_577
H(6) H(28) 3.0072 no 2_677
H(8) H(14) 3.5745 no 1_455
H(13) F(2) 3.1832 no 1_655
H(13) O(1) 3.2523 no 1_655
H(13) C(1) 3.3451 no 1_655
H(13) C(2) 3.0455 no 1_655
H(13) C(3) 3.3026 no 1_655
H(13) C(8) 3.4762 no 1_655
H(14) O(1) 2.6294 no 1_655
H(14) O(4) 3.3923 no 2_767
H(14) N(1) 2.8606 no 1_655
H(14) C(1) 3.5535 no 1_655
H(14) C(17) 3.1368 no 1_655
H(14) H(8) 3.5745 no 1_655
H(15) Cl(2) 2.9697 no .
H(15) F(4) 3.2458 no 2_767
H(15) N(1) 3.1863 no 1_655
H(15) C(17) 3.2367 no 1_655
H(15) C(41) 3.4459 no .
H(15) C(42) 3.2477 no .
H(15) H(22C) 3.1384 no 1_655
H(15) H(40C) 3.4646 no .
H(15) H(42) 3.3035 no .
H(16) Cl(2) 3.3873 no .
H(16) F(4) 3.2330 no 2_767
H(16) C(40) 3.2502 no .
H(16) C(41) 3.0499 no .
H(16) C(46) 3.0740 no .
H(16) H(40A) 2.8342 no .
H(16) H(40C) 3.3559 no .
H(16) H(46) 3.1631 no .
H(22A) C(46) 3.4417 no .
H(22A) H(30) 3.5069 no 1_545
H(22A) H(45) 3.4722 no .
H(22A) H(46) 2.6805 no .
H(22B) Cl(2) 3.0532 no 1_455
H(22B) C(30) 3.1050 no 1_545
H(22B) C(31) 2.8081 no 1_545
H(22B) H(30) 2.9557 no 1_545
H(22B) H(31) 2.4080 no 1_545
H(22B) H(37) 2.8609 no 2_766
H(22C) Cl(2) 2.3797 no 1_455
H(22C) C(43) 3.5442 no 1_455
H(22C) H(15) 3.1384 no 1_455
H(22C) H(30) 3.1444 no 1_545
H(22C) H(31) 3.4045 no 1_545
H(22C) H(43) 3.3005 no 1_455
H(23) Cl(1) 3.3751 no 1_455
H(23) O(6) 3.4287 no 1_545
H(23) C(37) 3.3094 no 2_766
H(23) H(31) 3.5650 no 1_545
H(23) H(37) 2.4891 no 2_766
H(23) H(38) 3.3550 no 2_766
H(23) H(43) 3.2941 no 1_455
H(28) C(5) 3.1784 no 2_677
H(28) C(6) 3.1110 no 2_677
H(28) C(29) 3.5575 no 2_677
H(28) H(5) 3.1416 no 2_677
H(28) H(6) 3.0072 no 2_677
H(28) H(29) 2.9664 no 2_677
H(29) F(5) 2.9567 no 2_677
H(29) C(2) 3.2668 no 2_677
H(29) C(3) 3.2154 no 2_677
H(29) C(5) 3.2218 no 2_677
H(29) C(6) 3.2957 no 2_677
H(29) C(7) 3.3833 no 2_677
H(29) C(8) 3.3700 no 2_677
H(29) C(28) 3.3827 no 2_677
H(29) H(28) 2.9664 no 2_677
H(29) H(29) 3.3721 no 2_677
H(30) Cl(2) 3.3762 no 1_465
H(30) F(4) 2.7068 no 2_677
H(30) F(5) 2.9116 no 2_677
H(30) F(6) 3.0956 no 2_677
H(30) C(12) 3.1415 no 2_677
H(30) C(22) 3.3804 no 1_565
H(30) H(22A) 3.5069 no 1_565
H(30) H(22B) 2.9557 no 1_565
H(30) H(22C) 3.1444 no 1_565
H(31) Cl(1) 3.1299 no 1_465
H(31) Cl(2) 3.1845 no 1_465
H(31) C(22) 3.2929 no 1_565
H(31) H(22B) 2.4080 no 1_565
H(31) H(22C) 3.4045 no 1_565
H(31) H(23) 3.5650 no 1_565
H(31) H(37) 3.4955 no 2_776
H(36) F(1) 3.4312 no 1_654
H(36) F(9) 3.0696 no 2_776
H(36) C(25) 3.1086 no 2_776
H(36) C(26) 3.0251 no 2_776
H(36) C(27) 3.4158 no 2_776
H(36) C(28) 3.4515 no 2_776
H(36) C(31) 3.5893 no 2_776
H(37) O(6) 2.6030 no 2_776
H(37) N(2) 3.3667 no 1_655
H(37) C(22) 3.5430 no 2_766
H(37) C(23) 3.1914 no 2_766
H(37) C(24) 3.3351 no 2_776
H(37) C(25) 3.4525 no 2_776
H(37) C(31) 3.5697 no 2_776
H(37) H(22B) 2.8609 no 2_766
H(37) H(23) 2.4891 no 2_766
H(37) H(31) 3.4955 no 2_776
H(38) F(10) 3.4453 no 2_776
H(38) O(8) 3.2798 no 2_776
H(38) N(2) 3.0111 no 1_655
H(38) C(18) 3.5401 no 1_655
H(38) C(19) 3.0069 no 1_655
H(38) H(23) 3.3550 no 2_766
H(38) H(42) 2.6838 no .
H(39) F(10) 3.4170 no 2_776
H(39) C(40) 3.2370 no .
H(39) H(40B) 3.1857 no .
H(39) H(40C) 2.4801 no .
H(39) H(42) 3.0501 no .
H(40A) F(7) 3.1387 no .
H(40A) O(3) 2.8253 no .
H(40A) N(1) 3.4976 no .
H(40A) C(9) 3.5822 no .
H(40A) C(10) 3.4596 no .
H(40A) C(16) 3.0727 no .
H(40A) C(17) 3.3089 no .
H(40A) C(18) 3.5679 no .
H(40A) C(19) 3.4344 no .
H(40A) H(16) 2.8342 no .
H(40B) Cl(1) 3.1506 no 2_766
H(40B) O(7) 2.9886 no .
H(40B) N(2) 2.8992 no .
H(40B) C(18) 3.3061 no .
H(40B) C(19) 2.8204 no .
H(40B) H(39) 3.1857 no .
H(40C) F(7) 3.2004 no .
H(40C) F(9) 3.1666 no .
H(40C) O(7) 3.5841 no .
H(40C) C(15) 3.3586 no .
H(40C) C(16) 3.3002 no .
H(40C) C(39) 3.2319 no .
H(40C) H(15) 3.4646 no .
H(40C) H(16) 3.3559 no .
H(40C) H(39) 2.4801 no .
H(42) C(38) 2.9264 no .
H(42) C(39) 3.1530 no .
H(42) H(15) 3.3035 no .
H(42) H(38) 2.6838 no .
H(42) H(39) 3.0501 no .
H(43) C(20) 3.2096 no 1_655
H(43) C(20) 3.2866 no 2_766
H(43) C(21) 2.9125 no 1_655
H(43) C(21) 3.5398 no 2_766
H(43) C(22) 3.5529 no 1_655
H(43) C(23) 2.9362 no 1_655
H(43) C(23) 3.4752 no 2_766
H(43) C(46) 3.5627 no 2_766
H(43) H(22C) 3.3005 no 1_655
H(43) H(23) 3.2941 no 1_655
H(45) F(1) 2.7445 no 2_667
H(45) F(2) 3.4752 no 2_667
H(45) F(3) 2.9221 no 2_667
H(45) C(4) 3.2720 no 2_667
H(45) C(36) 3.5706 no 2_766
H(45) H(22A) 3.4722 no .
H(46) F(1) 3.0460 no 2_667
H(46) F(2) 3.3425 no 2_667
H(46) O(3) 3.5301 no .
H(46) N(1) 3.2262 no .
H(46) C(17) 2.9786 no .
H(46) C(18) 3.2733 no .
H(46) C(22) 3.5375 no .
H(46) H(16) 3.1631 no .
H(46) H(22A) 2.6805 no .
